data_7050730
loop_
_publ_author_name
'Arya, Pious'
'Channa, Asif'
'Cragg, Peter J.'
'Prince, Paul D.'
'Steed, Jonathan W.'

_publ_section_title
;
 C-Donor lariat ether 'scorpionates'
;
_journal_issue 4
_journal_name_full 'New Journal of Chemistry'
_journal_page_first 440
_journal_paper_doi 10.1039/b108522k
_journal_volume 26
_journal_year 2002
_chemical_formula_sum 'C15 H29 Ag B F4 N O5'
_chemical_formula_weight 498.07
_chemical_name_systematic
; 
? 
;
_space_group_IT_number 14
_symmetry_cell_setting monoclinic
_symmetry_space_group_name_Hall '-P 2ybc'
_symmetry_space_group_name_H-M 'P 1 21/c 1'
_atom_sites_solution_hydrogens geom
_atom_sites_solution_primary direct
_atom_sites_solution_secondary difmap
_audit_creation_method SHELXL-97
_cell_angle_alpha 90.00
_cell_angle_beta 91.767(2)
_cell_angle_gamma 90.00
_cell_formula_units_Z 4
_cell_length_a 13.3966(7)
_cell_length_b 5.8041(2)
_cell_length_c 24.5126(13)
_cell_measurement_temperature 100(2)
_cell_volume 1905.08(16)
_computing_cell_refinement denzo-smn
_computing_data_collection 'nonius collect'
_computing_data_reduction denzo-smn
_computing_molecular_graphics xseed
_computing_structure_refinement 'SHELXL-97 (Sheldrick, 1997)'
_computing_structure_solution 'SHELXS-97 (Sheldrick, 1990)'
_diffrn_ambient_temperature 100(2)
_diffrn_measured_fraction_theta_full 0.985
_diffrn_measured_fraction_theta_max 0.985
_diffrn_measurement_device_type KappaCCD
_diffrn_measurement_method '2o phi+omega scan'
_diffrn_radiation_monochromator graphite
_diffrn_radiation_source 'fine-focus sealed tube'
_diffrn_radiation_type MoK\a
_diffrn_radiation_wavelength 0.71070
_diffrn_reflns_av_R_equivalents 0.0806
_diffrn_reflns_av_sigmaI/netI 0.0759
_diffrn_reflns_limit_h_max 17
_diffrn_reflns_limit_h_min -17
_diffrn_reflns_limit_k_max 7
_diffrn_reflns_limit_k_min -7
_diffrn_reflns_limit_l_max 31
_diffrn_reflns_limit_l_min -31
_diffrn_reflns_number 12844
_diffrn_reflns_theta_full 27.49
_diffrn_reflns_theta_max 27.49
_diffrn_reflns_theta_min 2.22
_diffrn_standards_decay_% 0
_exptl_absorpt_coefficient_mu 1.122
_exptl_absorpt_correction_T_max 0.9779
_exptl_absorpt_correction_T_min 0.8960
_exptl_absorpt_correction_type scalepack
_exptl_crystal_colour colourless
_exptl_crystal_density_diffrn 1.737
_exptl_crystal_density_method 'not measured'
_exptl_crystal_description needle
_exptl_crystal_F_000 1016
_exptl_crystal_size_max 0.10
_exptl_crystal_size_mid 0.04
_exptl_crystal_size_min 0.02
_refine_diff_density_max 0.571
_refine_diff_density_min -0.748
_refine_diff_density_rms 0.156
_refine_ls_extinction_coef 0.0017(2)
_refine_ls_extinction_expression Fc^*^=kFc[1+0.001xFc^2^\l^3^/sin(2\q)]^-1/4^
_refine_ls_extinction_method SHELXL
_refine_ls_goodness_of_fit_ref 1.039
_refine_ls_hydrogen_treatment mixed
_refine_ls_matrix_type full
_refine_ls_number_parameters 245
_refine_ls_number_reflns 4315
_refine_ls_number_restraints 0
_refine_ls_restrained_S_all 1.039
_refine_ls_R_factor_all 0.0492
_refine_ls_R_factor_gt 0.0316
_refine_ls_shift/su_max 0.000
_refine_ls_shift/su_mean 0.000
_refine_ls_structure_factor_coef Fsqd
_refine_ls_weighting_details 'calc w=1/[\s^2^(Fo^2^)+(0.0000P)^2^+0.6454P] where P=(Fo^2^+2Fc^2^)/3'
_refine_ls_weighting_scheme calc
_refine_ls_wR_factor_gt 0.0572
_refine_ls_wR_factor_ref 0.0610
_reflns_number_gt 3460
_reflns_number_total 4315
_reflns_threshold_expression >2sigma(I)
_cod_data_source_file b108522k.txt
_cod_data_source_block ac42
_cod_depositor_comments
;
The following automatic conversions were performed:
'_symmetry_cell_setting' value 'MONOCLINIC' changed to 'monoclinic'
according to '/home/saulius/struct/CIF-dictionaries/cif_core.dic'
dictionary named 'cif_core.dic' version 2.4.1 from 2010-06-29.

Automatic conversion script
Id: cif_fix_enum 1527 2010-12-29 10:47:43Z saulius 
;
_cod_original_sg_symbol_H-M P21/c
_cod_database_code 7050730

loop_
_symmetry_equiv_pos_as_xyz
'x, y, z'
'-x, y+1/2, -z+1/2'
'-x, -y, -z'
'x, -y-1/2, z-1/2'

loop_
_atom_site_label
_atom_site_type_symbol
_atom_site_fract_x
_atom_site_fract_y
_atom_site_fract_z
_atom_site_U_iso_or_equiv
_atom_site_adp_type
_atom_site_occupancy
_atom_site_symmetry_multiplicity
_atom_site_calc_flag
_atom_site_refinement_flags
_atom_site_disorder_assembly
_atom_site_disorder_group
Ag1 Ag 0.246765(14) 0.37045(3) 0.124343(7) 0.01406(8) Uani 1 1 d . . .
F1 F 0.24097(12) -0.2118(3) -0.18061(6) 0.0269(4) Uani 1 1 d . . .
O1 O 0.41895(13) 0.4265(3) 0.18950(7) 0.0166(4) Uani 1 1 d . . .
N1 N 0.23605(14) 0.1201(3) 0.19976(8) 0.0122(4) Uani 1 1 d . . .
C1 C 0.33036(18) 0.1074(4) 0.23360(10) 0.0151(5) Uani 1 1 d . . .
H1A H 0.3755 -0.0058 0.2169 0.018 Uiso 1 1 calc R . .
H1B H 0.3145 0.0497 0.2703 0.018 Uiso 1 1 calc R . .
B1 B 0.2377(2) -0.0594(5) -0.13650(12) 0.0194(7) Uani 1 1 d . . .
F2 F 0.14862(12) 0.0654(2) -0.14057(6) 0.0269(4) Uani 1 1 d . . .
O2 O 0.45535(13) 0.4436(3) 0.07559(7) 0.0171(4) Uani 1 1 d . . .
C2 C 0.38510(19) 0.3350(4) 0.23982(10) 0.0167(5) Uani 1 1 d . . .
H2A H 0.3401 0.4485 0.2565 0.020 Uiso 1 1 calc R . .
H2B H 0.4434 0.3134 0.2651 0.020 Uiso 1 1 calc R . .
F3 F 0.24116(12) -0.1804(3) -0.08746(6) 0.0276(4) Uani 1 1 d . . .
O3 O 0.27586(12) 0.2524(3) 0.02409(7) 0.0149(4) Uani 1 1 d . . .
C3 C 0.49976(19) 0.3025(4) 0.16695(10) 0.0170(5) Uani 1 1 d . . .
H3A H 0.4780 0.1454 0.1563 0.020 Uiso 1 1 calc R . .
H3B H 0.5557 0.2894 0.1941 0.020 Uiso 1 1 calc R . .
F4 F 0.31905(12) 0.0890(3) -0.13824(6) 0.0321(4) Uani 1 1 d . . .
O4 O 0.08422(12) 0.3687(3) 0.05751(7) 0.0167(4) Uani 1 1 d . . .
C4 C 0.53253(18) 0.4342(4) 0.11757(10) 0.0177(6) Uani 1 1 d . . .
H4A H 0.5511 0.5930 0.1286 0.021 Uiso 1 1 calc R . .
H4B H 0.5925 0.3596 0.1029 0.021 Uiso 1 1 calc R . .
O5 O 0.06558(12) 0.4356(3) 0.17158(7) 0.0165(4) Uani 1 1 d . . .
C5 C 0.4529(2) 0.2442(4) 0.04147(11) 0.0193(6) Uani 1 1 d . . .
H5A H 0.4406 0.1048 0.0636 0.023 Uiso 1 1 calc R . .
H5B H 0.5177 0.2256 0.0236 0.023 Uiso 1 1 calc R . .
C6 C 0.37092(19) 0.2745(5) -0.00056(10) 0.0183(6) Uani 1 1 d . . .
H6A H 0.3763 0.4285 -0.0176 0.022 Uiso 1 1 calc R . .
H6B H 0.3772 0.1568 -0.0295 0.022 Uiso 1 1 calc R . .
C7 C 0.19728(18) 0.3155(5) -0.01401(10) 0.0174(6) Uani 1 1 d . . .
H7A H 0.2073 0.2388 -0.0495 0.021 Uiso 1 1 calc R . .
H7B H 0.1976 0.4842 -0.0199 0.021 Uiso 1 1 calc R . .
C8 C 0.0998(2) 0.2425(4) 0.00863(10) 0.0174(6) Uani 1 1 d . . .
H8A H 0.0448 0.2734 -0.0183 0.021 Uiso 1 1 calc R . .
H8B H 0.1010 0.0752 0.0165 0.021 Uiso 1 1 calc R . .
C9 C -0.00307(19) 0.2966(5) 0.08451(10) 0.0176(6) Uani 1 1 d . . .
H9A H 0.0044 0.1348 0.0967 0.021 Uiso 1 1 calc R . .
H9B H -0.0620 0.3065 0.0592 0.021 Uiso 1 1 calc R . .
C10 C -0.01707(19) 0.4509(4) 0.13274(10) 0.0178(6) Uani 1 1 d . . .
H10A H -0.0241 0.6122 0.1200 0.021 Uiso 1 1 calc R . .
H10B H -0.0794 0.4076 0.1509 0.021 Uiso 1 1 calc R . .
C11 C 0.0561(2) 0.2477(4) 0.20872(11) 0.0162(6) Uani 1 1 d . . .
H11A H 0.0332 0.1083 0.1887 0.019 Uiso 1 1 calc R . .
H11B H 0.0063 0.2856 0.2363 0.019 Uiso 1 1 calc R . .
C12 C 0.15623(18) 0.2030(4) 0.23634(10) 0.0152(5) Uani 1 1 d . . .
H12A H 0.1794 0.3472 0.2542 0.018 Uiso 1 1 calc R . .
H12B H 0.1474 0.0869 0.2654 0.018 Uiso 1 1 calc R . .
C13 C 0.21107(19) -0.1182(4) 0.18069(10) 0.0149(5) Uani 1 1 d . . .
H13A H 0.1408 -0.1224 0.1670 0.018 Uiso 1 1 calc R . .
H13B H 0.2177 -0.2260 0.2119 0.018 Uiso 1 1 calc R . .
C14 C 0.2778(2) -0.1959(4) 0.13623(10) 0.0161(6) Uani 1 1 d . . .
H14 H 0.3464 -0.2224 0.1451 0.019 Uiso 1 1 calc R . .
C15 C 0.2456(2) -0.2294(4) 0.08499(11) 0.0218(7) Uani 1 1 d . . .
H15A H 0.1773 -0.2040 0.0751 0.026 Uiso 1 1 calc R . .
H15B H 0.2908 -0.2787 0.0583 0.026 Uiso 1 1 calc R . .

loop_
_atom_site_aniso_label
_atom_site_aniso_U_11
_atom_site_aniso_U_22
_atom_site_aniso_U_33
_atom_site_aniso_U_23
_atom_site_aniso_U_13
_atom_site_aniso_U_12
Ag1 0.01616(12) 0.01397(11) 0.01205(11) 0.00156(8) 0.00028(7) -0.00078(8)
F1 0.0298(10) 0.0258(8) 0.0256(9) -0.0110(7) 0.0076(7) -0.0033(7)
O1 0.0173(9) 0.0168(9) 0.0158(9) 0.0018(7) 0.0030(7) -0.0009(7)
N1 0.0115(11) 0.0108(10) 0.0144(10) -0.0032(8) 0.0009(8) 0.0005(8)
C1 0.0171(13) 0.0160(12) 0.0121(12) 0.0017(10) -0.0015(10) 0.0003(11)
B1 0.0213(17) 0.0216(15) 0.0156(16) -0.0032(12) 0.0068(12) 0.0007(13)
F2 0.0298(9) 0.0269(8) 0.0242(9) 0.0017(7) 0.0042(7) 0.0070(7)
O2 0.0163(9) 0.0194(9) 0.0154(9) -0.0019(7) -0.0014(7) 0.0004(7)
C2 0.0179(14) 0.0225(14) 0.0099(12) 0.0016(11) 0.0013(10) -0.0049(11)
F3 0.0284(10) 0.0319(9) 0.0229(9) 0.0089(7) 0.0060(7) 0.0027(7)
O3 0.0116(10) 0.0211(10) 0.0122(9) 0.0002(7) 0.0017(7) 0.0010(7)
C3 0.0124(13) 0.0213(13) 0.0175(14) -0.0012(11) 0.0009(11) -0.0002(11)
F4 0.0343(10) 0.0371(10) 0.0254(9) -0.0051(7) 0.0085(7) -0.0182(8)
O4 0.0123(9) 0.0224(10) 0.0156(9) -0.0016(7) 0.0031(7) -0.0032(7)
C4 0.0110(13) 0.0235(14) 0.0186(14) 0.0005(11) -0.0001(10) -0.0046(11)
O5 0.0150(9) 0.0163(9) 0.0180(9) 0.0018(7) 0.0001(7) 0.0001(7)
C5 0.0174(15) 0.0225(15) 0.0180(15) -0.0035(11) 0.0020(12) 0.0003(11)
C6 0.0145(14) 0.0256(14) 0.0151(15) -0.0022(11) 0.0051(11) -0.0017(11)
C7 0.0151(14) 0.0250(14) 0.0119(13) 0.0020(11) -0.0019(10) 0.0017(11)
C8 0.0186(15) 0.0196(14) 0.0138(14) -0.0021(10) -0.0039(11) 0.0010(11)
C9 0.0117(14) 0.0219(13) 0.0193(14) 0.0000(11) 0.0003(11) -0.0004(11)
C10 0.0137(13) 0.0210(14) 0.0188(14) 0.0028(11) 0.0021(11) 0.0033(11)
C11 0.0152(14) 0.0152(14) 0.0185(15) 0.0020(10) 0.0062(11) -0.0004(10)
C12 0.0173(14) 0.0157(12) 0.0128(13) -0.0002(10) 0.0045(11) 0.0008(11)
C13 0.0152(13) 0.0111(11) 0.0182(13) 0.0008(10) -0.0005(10) -0.0005(10)
C14 0.0178(14) 0.0094(11) 0.0213(15) -0.0011(10) 0.0036(11) -0.0031(10)
C15 0.0318(18) 0.0083(13) 0.0257(17) -0.0008(11) 0.0087(13) 0.0029(11)

loop_
_atom_type_symbol
_atom_type_description
_atom_type_scat_dispersion_real
_atom_type_scat_dispersion_imag
_atom_type_scat_source
C C 0.0033 0.0016 'International Tables Vol C Tables 4.2.6.8 and 6.1.1.4'
H H 0.0000 0.0000 'International Tables Vol C Tables 4.2.6.8 and 6.1.1.4'
B B 0.0013 0.0007 'International Tables Vol C Tables 4.2.6.8 and 6.1.1.4'
N N 0.0061 0.0033 'International Tables Vol C Tables 4.2.6.8 and 6.1.1.4'
O O 0.0106 0.0060 'International Tables Vol C Tables 4.2.6.8 and 6.1.1.4'
F F 0.0171 0.0103 'International Tables Vol C Tables 4.2.6.8 and 6.1.1.4'
Ag Ag -0.8971 1.1015 'International Tables Vol C Tables 4.2.6.8 and 6.1.1.4'

loop_
_geom_angle_atom_site_label_1
_geom_angle_atom_site_label_2
_geom_angle_atom_site_label_3
_geom_angle
_geom_angle_site_symmetry_1
_geom_angle_site_symmetry_3
_geom_angle_publ_flag
N1 Ag1 C15 150.41(8) . 1_565 ?
N1 Ag1 C14 121.91(7) . 1_565 ?
C15 Ag1 C14 30.32(8) 1_565 1_565 ?
N1 Ag1 O3 126.49(6) . . ?
C15 Ag1 O3 83.09(7) 1_565 . ?
C14 Ag1 O3 109.77(7) 1_565 . ?
N1 Ag1 O4 114.08(6) . . ?
C15 Ag1 O4 76.94(7) 1_565 . ?
C14 Ag1 O4 101.46(7) 1_565 . ?
O3 Ag1 O4 64.11(5) . . ?
N1 Ag1 O5 71.25(6) . . ?
C15 Ag1 O5 92.26(7) 1_565 . ?
C14 Ag1 O5 87.68(7) 1_565 . ?
O3 Ag1 O5 126.62(5) . . ?
O4 Ag1 O5 63.07(5) . . ?
N1 Ag1 O1 72.05(6) . . ?
C15 Ag1 O1 96.17(7) 1_565 . ?
C14 Ag1 O1 72.04(7) 1_565 . ?
O3 Ag1 O1 115.38(5) . . ?
O4 Ag1 O1 173.11(5) . . ?
O5 Ag1 O1 117.98(5) . . ?
N1 Ag1 O2 117.61(6) . . ?
C15 Ag1 O2 73.80(7) 1_565 . ?
C14 Ag1 O2 76.39(7) 1_565 . ?
O3 Ag1 O2 60.48(5) . . ?
O4 Ag1 O2 119.27(5) . . ?
O5 Ag1 O2 164.07(5) . . ?
O1 Ag1 O2 57.64(5) . . ?
C3 O1 C2 114.31(18) . . ?
C3 O1 Ag1 110.13(13) . . ?
C2 O1 Ag1 99.92(13) . . ?
C1 N1 C13 107.80(17) . . ?
C1 N1 C12 106.94(18) . . ?
C13 N1 C12 109.12(18) . . ?
C1 N1 Ag1 113.29(14) . . ?
C13 N1 Ag1 110.08(14) . . ?
C12 N1 Ag1 109.49(13) . . ?
N1 C1 C2 114.30(19) . . ?
F4 B1 F3 109.5(2) . . ?
F4 B1 F2 110.2(2) . . ?
F3 B1 F2 109.2(2) . . ?
F4 B1 F1 109.0(2) . . ?
F3 B1 F1 110.3(2) . . ?
F2 B1 F1 108.6(2) . . ?
C5 O2 C4 113.08(18) . . ?
C5 O2 Ag1 96.32(14) . . ?
C4 O2 Ag1 110.84(13) . . ?
O1 C2 C1 113.73(19) . . ?
C6 O3 C7 110.30(18) . . ?
C6 O3 Ag1 122.56(14) . . ?
C7 O3 Ag1 114.93(14) . . ?
O1 C3 C4 107.4(2) . . ?
C9 O4 C8 112.57(18) . . ?
C9 O4 Ag1 112.32(13) . . ?
C8 O4 Ag1 112.19(14) . . ?
O2 C4 C3 111.89(19) . . ?
C11 O5 C10 112.76(18) . . ?
C11 O5 Ag1 105.09(13) . . ?
C10 O5 Ag1 113.64(13) . . ?
O2 C5 C6 108.2(2) . . ?
O3 C6 C5 110.1(2) . . ?
O3 C7 C8 108.5(2) . . ?
O4 C8 C7 108.6(2) . . ?
O4 C9 C10 108.4(2) . . ?
O5 C10 C9 111.83(19) . . ?
O5 C11 C12 108.8(2) . . ?
N1 C12 C11 115.4(2) . . ?
N1 C13 C14 111.87(19) . . ?
C15 C14 C13 123.1(2) . . ?
C15 C14 Ag1 72.70(14) . 1_545 ?
C13 C14 Ag1 106.20(15) . 1_545 ?
C14 C15 Ag1 76.98(15) . 1_545 ?

loop_
_geom_bond_atom_site_label_1
_geom_bond_atom_site_label_2
_geom_bond_distance
_geom_bond_site_symmetry_2
_geom_bond_publ_flag
Ag1 N1 2.3590(19) . ?
Ag1 C15 2.515(2) 1_565 ?
Ag1 C14 2.566(2) 1_565 ?
Ag1 O3 2.5921(17) . ?
Ag1 O4 2.6843(16) . ?
Ag1 O5 2.7475(17) . ?
Ag1 O1 2.7840(17) . ?
Ag1 O2 3.1020(17) . ?
F1 B1 1.399(3) . ?
O1 C3 1.426(3) . ?
O1 C2 1.430(3) . ?
N1 C1 1.492(3) . ?
N1 C13 1.495(3) . ?
N1 C12 1.496(3) . ?
C1 C2 1.516(3) . ?
B1 F4 1.390(3) . ?
B1 F3 1.392(3) . ?
B1 F2 1.397(3) . ?
O2 C5 1.428(3) . ?
O2 C4 1.437(3) . ?
O3 C6 1.432(3) . ?
O3 C7 1.433(3) . ?
C3 C4 1.508(3) . ?
O4 C9 1.424(3) . ?
O4 C8 1.425(3) . ?
O5 C11 1.428(3) . ?
O5 C10 1.441(3) . ?
C5 C6 1.493(4) . ?
C7 C8 1.495(4) . ?
C9 C10 1.499(3) . ?
C11 C12 1.506(4) . ?
C13 C14 1.500(3) . ?
C14 C15 1.330(4) . ?
C14 Ag1 2.566(2) 1_545 ?
C15 Ag1 2.515(2) 1_545 ?

loop_
_geom_torsion_atom_site_label_1
_geom_torsion_atom_site_label_2
_geom_torsion_atom_site_label_3
_geom_torsion_atom_site_label_4
_geom_torsion
_geom_torsion_site_symmetry_1
_geom_torsion_site_symmetry_2
_geom_torsion_site_symmetry_3
_geom_torsion_site_symmetry_4
_geom_torsion_publ_flag
N1 Ag1 O1 C3 100.59(14) . . . . ?
C15 Ag1 O1 C3 -107.23(15) 1_565 . . . ?
C14 Ag1 O1 C3 -125.84(15) 1_565 . . . ?
O3 Ag1 O1 C3 -21.97(15) . . . . ?
O4 Ag1 O1 C3 -106.1(4) . . . . ?
O5 Ag1 O1 C3 156.90(13) . . . . ?
O2 Ag1 O1 C3 -40.85(13) . . . . ?
N1 Ag1 O1 C2 -20.02(13) . . . . ?
C15 Ag1 O1 C2 132.16(14) 1_565 . . . ?
C14 Ag1 O1 C2 113.55(14) 1_565 . . . ?
O3 Ag1 O1 C2 -142.58(13) . . . . ?
O4 Ag1 O1 C2 133.3(4) . . . . ?
O5 Ag1 O1 C2 36.29(14) . . . . ?
O2 Ag1 O1 C2 -161.46(14) . . . . ?
C15 Ag1 N1 C1 -78.6(2) 1_565 . . . ?
C14 Ag1 N1 C1 -62.90(17) 1_565 . . . ?
O3 Ag1 N1 C1 100.10(15) . . . . ?
O4 Ag1 N1 C1 174.77(13) . . . . ?
O5 Ag1 N1 C1 -137.73(15) . . . . ?
O1 Ag1 N1 C1 -8.61(14) . . . . ?
O2 Ag1 N1 C1 27.84(16) . . . . ?
C15 Ag1 N1 C13 160.60(17) 1_565 . . . ?
C14 Ag1 N1 C13 176.32(14) 1_565 . . . ?
O3 Ag1 N1 C13 -20.68(17) . . . . ?
O4 Ag1 N1 C13 53.99(15) . . . . ?
O5 Ag1 N1 C13 101.50(15) . . . . ?
O1 Ag1 N1 C13 -129.39(15) . . . . ?
O2 Ag1 N1 C13 -92.94(15) . . . . ?
C15 Ag1 N1 C12 40.6(2) 1_565 . . . ?
C14 Ag1 N1 C12 56.36(17) 1_565 . . . ?
O3 Ag1 N1 C12 -140.64(13) . . . . ?
O4 Ag1 N1 C12 -65.97(15) . . . . ?
O5 Ag1 N1 C12 -18.46(13) . . . . ?
O1 Ag1 N1 C12 110.65(14) . . . . ?
O2 Ag1 N1 C12 147.10(13) . . . . ?
C13 N1 C1 C2 159.9(2) . . . . ?
C12 N1 C1 C2 -82.9(2) . . . . ?
Ag1 N1 C1 C2 37.8(2) . . . . ?
N1 Ag1 O2 C5 84.00(14) . . . . ?
C15 Ag1 O2 C5 -125.55(15) 1_565 . . . ?
C14 Ag1 O2 C5 -156.84(14) 1_565 . . . ?
O3 Ag1 O2 C5 -34.37(13) . . . . ?
O4 Ag1 O2 C5 -61.17(14) . . . . ?
O5 Ag1 O2 C5 -155.31(17) . . . . ?
O1 Ag1 O2 C5 126.00(14) . . . . ?
N1 Ag1 O2 C4 -33.66(15) . . . . ?
C15 Ag1 O2 C4 116.79(15) 1_565 . . . ?
C14 Ag1 O2 C4 85.50(15) 1_565 . . . ?
O3 Ag1 O2 C4 -152.03(15) . . . . ?
O4 Ag1 O2 C4 -178.83(13) . . . . ?
O5 Ag1 O2 C4 87.0(2) . . . . ?
O1 Ag1 O2 C4 8.34(13) . . . . ?
C3 O1 C2 C1 -70.8(3) . . . . ?
Ag1 O1 C2 C1 46.7(2) . . . . ?
N1 C1 C2 O1 -63.1(3) . . . . ?
N1 Ag1 O3 C6 -102.11(17) . . . . ?
C15 Ag1 O3 C6 77.25(18) 1_565 . . . ?
C14 Ag1 O3 C6 62.60(18) 1_565 . . . ?
O4 Ag1 O3 C6 156.05(18) . . . . ?
O5 Ag1 O3 C6 164.93(15) . . . . ?
O1 Ag1 O3 C6 -16.32(18) . . . . ?
O2 Ag1 O3 C6 1.99(15) . . . . ?
N1 Ag1 O3 C7 119.23(15) . . . . ?
C15 Ag1 O3 C7 -61.40(16) 1_565 . . . ?
C14 Ag1 O3 C7 -76.05(16) 1_565 . . . ?
O4 Ag1 O3 C7 17.40(14) . . . . ?
O5 Ag1 O3 C7 26.27(16) . . . . ?
O1 Ag1 O3 C7 -154.97(14) . . . . ?
O2 Ag1 O3 C7 -136.67(16) . . . . ?
C2 O1 C3 C4 -174.50(19) . . . . ?
Ag1 O1 C3 C4 73.98(19) . . . . ?
N1 Ag1 O4 C9 24.15(16) . . . . ?
C15 Ag1 O4 C9 -126.78(16) 1_565 . . . ?
C14 Ag1 O4 C9 -108.81(15) 1_565 . . . ?
O3 Ag1 O4 C9 144.62(16) . . . . ?
O5 Ag1 O4 C9 -27.39(14) . . . . ?
O1 Ag1 O4 C9 -128.0(4) . . . . ?
O2 Ag1 O4 C9 170.49(14) . . . . ?
N1 Ag1 O4 C8 -103.85(15) . . . . ?
C15 Ag1 O4 C8 105.22(15) 1_565 . . . ?
C14 Ag1 O4 C8 123.20(15) 1_565 . . . ?
O3 Ag1 O4 C8 16.63(13) . . . . ?
O5 Ag1 O4 C8 -155.39(15) . . . . ?
O1 Ag1 O4 C8 104.0(4) . . . . ?
O2 Ag1 O4 C8 42.49(15) . . . . ?
C5 O2 C4 C3 -84.0(3) . . . . ?
Ag1 O2 C4 C3 22.9(2) . . . . ?
O1 C3 C4 O2 -63.8(3) . . . . ?
N1 Ag1 O5 C11 -11.95(14) . . . . ?
C15 Ag1 O5 C11 -166.86(15) 1_565 . . . ?
C14 Ag1 O5 C11 -136.87(15) 1_565 . . . ?
O3 Ag1 O5 C11 110.07(14) . . . . ?
O4 Ag1 O5 C11 119.02(15) . . . . ?
O1 Ag1 O5 C11 -68.65(14) . . . . ?
O2 Ag1 O5 C11 -138.37(17) . . . . ?
N1 Ag1 O5 C10 -135.69(15) . . . . ?
C15 Ag1 O5 C10 69.40(15) 1_565 . . . ?
C14 Ag1 O5 C10 99.38(15) 1_565 . . . ?
O3 Ag1 O5 C10 -13.67(16) . . . . ?
O4 Ag1 O5 C10 -4.72(13) . . . . ?
O1 Ag1 O5 C10 167.61(13) . . . . ?
O2 Ag1 O5 C10 97.9(2) . . . . ?
C4 O2 C5 C6 -179.49(19) . . . . ?
Ag1 O2 C5 C6 64.64(19) . . . . ?
C7 O3 C6 C5 171.29(19) . . . . ?
Ag1 O3 C6 C5 31.0(3) . . . . ?
O2 C5 C6 O3 -71.9(3) . . . . ?
C6 O3 C7 C8 167.9(2) . . . . ?
Ag1 O3 C7 C8 -48.5(2) . . . . ?
C9 O4 C8 C7 -175.1(2) . . . . ?
Ag1 O4 C8 C7 -47.2(2) . . . . ?
O3 C7 C8 O4 64.0(2) . . . . ?
C8 O4 C9 C10 -175.71(19) . . . . ?
Ag1 O4 C9 C10 56.5(2) . . . . ?
C11 O5 C10 C9 -84.5(2) . . . . ?
Ag1 O5 C10 C9 34.9(2) . . . . ?
O4 C9 C10 O5 -61.7(3) . . . . ?
C10 O5 C11 C12 163.89(19) . . . . ?
Ag1 O5 C11 C12 39.6(2) . . . . ?
C1 N1 C12 C11 174.90(19) . . . . ?
C13 N1 C12 C11 -68.8(2) . . . . ?
Ag1 N1 C12 C11 51.8(2) . . . . ?
O5 C11 C12 N1 -65.5(3) . . . . ?
C1 N1 C13 C14 -74.4(2) . . . . ?
C12 N1 C13 C14 169.9(2) . . . . ?
Ag1 N1 C13 C14 49.7(2) . . . . ?
N1 C13 C14 C15 -111.9(3) . . . . ?
N1 C13 C14 Ag1 168.47(14) . . . 1_545 ?
C13 C14 C15 Ag1 -98.4(2) . . . 1_545 ?
